data_1506042
loop_
_publ_author_name
'Babu, Srinivasarao Arulananda'
'Yasuda, Makoto'
'Okabe, Yuji'
'Shibata, Ikuya'
'Baba, Akio'

_publ_section_title
;
 High chelation control of three contiguous stereogenic centers in the
 Reformatsky reactions of indium enolates with alpha-hydroxy ketones:
 unexpected stereochemistry of lactone formation.
;
_journal_issue 14
_journal_name_full 'Organic letters'
_journal_page_first 3029
_journal_page_last 3032
_journal_paper_doi 10.1021/ol060943m
_journal_volume 8
_journal_year 2006
_chemical_formula_moiety 'C18 H18 O4 '
_chemical_formula_sum 'C18 H18 O4'
_chemical_formula_weight 298.34
_space_group_IT_number 14
_symmetry_cell_setting monoclinic
_symmetry_Int_Tables_number 14
_symmetry_space_group_name_Hall '-P 2yn'
_symmetry_space_group_name_H-M 'P 1 21/n 1'
_cell_angle_alpha 90
_cell_angle_beta 96.098(1)
_cell_angle_gamma 90
_cell_formula_units_Z 4
_cell_length_a 8.7871(3)
_cell_length_b 12.6298(4)
_cell_length_c 13.6796(5)
_cell_measurement_reflns_used 17946
_cell_measurement_temperature 296.2
_cell_measurement_theta_max 30.5
_cell_measurement_theta_min 1.5
_cell_volume 1509.56(9)
_computing_cell_refinement PROCESS-AUTO
_computing_data_collection PROCESS-AUTO
_computing_data_reduction 'teXsan Ver. 1.11'
_computing_publication_material 'teXsan Ver. 1.11'
_computing_structure_refinement 'teXsan Ver. 1.10'
_computing_structure_solution SIR92
_diffrn_detector_area_resol_mean 10.00
_diffrn_measured_fraction_theta_full 0.9943
_diffrn_measured_fraction_theta_max 0.9943
_diffrn_measurement_device_type 'Rigaku RAXIS-RAPID Imaging Plate'
_diffrn_measurement_method \w
_diffrn_radiation_type 'Mo K\a'
_diffrn_radiation_wavelength 0.7107
_diffrn_reflns_av_R_equivalents 0.051
_diffrn_reflns_limit_h_max 12
_diffrn_reflns_limit_h_min -12
_diffrn_reflns_limit_k_max 18
_diffrn_reflns_limit_k_min -18
_diffrn_reflns_limit_l_max 17
_diffrn_reflns_limit_l_min -19
_diffrn_reflns_number 16397
_diffrn_reflns_theta_full 30.49
_diffrn_reflns_theta_max 30.49
_exptl_absorpt_coefficient_mu 0.092
_exptl_absorpt_correction_T_max 0.991
_exptl_absorpt_correction_T_min 0.528
_exptl_absorpt_correction_type multi-scan
_exptl_absorpt_process_details '(Higashi, 1995)'
_exptl_crystal_colour colorless
_exptl_crystal_density_diffrn 1.313
_exptl_crystal_density_method 'not measured'
_exptl_crystal_description prism
_exptl_crystal_size_max 0.400
_exptl_crystal_size_mid 0.400
_exptl_crystal_size_min 0.100
_refine_diff_density_max 0.32
_refine_diff_density_min -0.23
_refine_ls_extinction_method none
_refine_ls_goodness_of_fit_ref 2.354
_refine_ls_number_parameters 267
_refine_ls_number_reflns 2717
_refine_ls_R_factor_gt 0.0684
_refine_ls_shift/su_max 0.0002
_refine_ls_structure_factor_coef Fsqd
_refine_ls_weighting_details 'w = 1/[\s^2^(Fo^2^) + (0.05000(Max(Fo^2^,0) + 2Fc^2^)/3)^2^]'
_refine_ls_weighting_scheme calc
_refine_ls_wR_factor_ref 0.1607
_reflns_number_gt 2717
_reflns_number_total 4569
_reflns_threshold_expression F^2^>3.0\s(F^2^)
_cod_data_source_file ol060943msi20060522_022017.cif
_cod_data_source_block 1642_060303
_cod_depositor_comments
;
The following automatic conversions were performed:
data name '_geom_hbond_site_distance_dh' replaced with
'_geom_hbond_distance_DH' as specified in the replacement file
'/home/antanas/src/cod-tools/trunk/data/replacement-values/replacement_tags.lst'.

data
name '_geom_hbond_site_distance_ha' replaced with
'_geom_hbond_distance_HA' as specified in the replacement file
'/home/antanas/src/cod-tools/trunk/data/replacement-values/replacement_tags.lst'.

data
name '_geom_hbond_site_distance_da' replaced with
'_geom_hbond_distance_DA' as specified in the replacement file
'/home/antanas/src/cod-tools/trunk/data/replacement-values/replacement_tags.lst'.

Automatic conversion script
Id: cif_correct_tags 5005 2017-03-03 11:38:54Z antanas 
;
_cod_original_cell_volume 1509.57(9)
_cod_original_formula_sum 'C18 H18 O4 '
_cod_database_code 1506042

loop_
_symmetry_equiv_pos_as_xyz
x,y,z
1/2-x,1/2+y,1/2-z
-x,-y,-z
1/2+x,1/2-y,1/2+z

loop_
_atom_site_label
_atom_site_type_symbol
_atom_site_fract_x
_atom_site_fract_y
_atom_site_fract_z
_atom_site_U_iso_or_equiv
_atom_site_adp_type
_atom_site_occupancy
_atom_site_calc_flag
O(1) O 0.4359(3) 0.2850(2) 0.5116(1) 0.0716(6) Uani 1.00 d
O(2) O 0.3863(2) 0.1728(1) 0.3881(1) 0.0548(5) Uani 1.00 d
O(3) O 0.6455(2) 0.2322(1) 0.2828(1) 0.0394(4) Uani 1.00 d
O(4) O 0.6907(3) 0.5962(2) 0.3369(2) 0.0677(6) Uani 1.00 d
C(1) C 0.4627(3) 0.3432(2) 0.3437(2) 0.0418(6) Uani 1.00 d
C(2) C 0.4925(2) 0.2661(2) 0.2606(1) 0.0349(5) Uani 1.00 d
C(3) C 0.3804(3) 0.1754(2) 0.2813(2) 0.0429(6) Uani 1.00 d
C(4) C 0.4297(3) 0.2679(2) 0.4249(2) 0.0512(7) Uani 1.00 d
C(5) C 0.5827(3) 0.4258(2) 0.3756(2) 0.0484(7) Uani 1.00 d
C(6) C 0.5904(4) 0.5131(2) 0.3019(2) 0.0574(8) Uani 1.00 d
C(7) C 0.4582(2) 0.3090(2) 0.1570(1) 0.0387(5) Uani 1.00 d
C(8) C 0.3124(3) 0.3449(2) 0.1243(2) 0.0609(8) Uani 1.00 d
C(9) C 0.2783(4) 0.3807(3) 0.0297(2) 0.077(1) Uani 1.00 d
C(10) C 0.3892(4) 0.3838(2) -0.0335(2) 0.0699(9) Uani 1.00 d
C(11) C 0.5339(4) 0.3504(2) -0.0019(2) 0.0598(8) Uani 1.00 d
C(12) C 0.5691(3) 0.3126(2) 0.0928(2) 0.0441(6) Uani 1.00 d
C(13) C 0.4182(2) 0.0690(2) 0.2420(2) 0.0441(6) Uani 1.00 d
C(14) C 0.3698(3) 0.0464(2) 0.1441(2) 0.0606(8) Uani 1.00 d
C(15) C 0.4100(4) -0.0486(3) 0.1039(3) 0.079(1) Uani 1.00 d
C(16) C 0.4949(4) -0.1220(3) 0.1601(4) 0.088(1) Uani 1.00 d
C(17) C 0.5403(4) -0.1001(2) 0.2561(3) 0.079(1) Uani 1.00 d
C(18) C 0.5032(3) -0.0048(2) 0.2976(2) 0.0580(8) Uani 1.00 d
H(1) H 0.368(3) 0.376(2) 0.322(2) 0.048(7) Uiso 1.00 calc
H(2) H 0.668(3) 0.183(2) 0.235(2) 0.066(8) Uiso 1.00 calc
H(3) H 0.279(3) 0.194(2) 0.256(2) 0.042(6) Uiso 1.00 calc
H(4) H 0.692(3) 0.393(2) 0.388(2) 0.054(7) Uiso 1.00 calc
H(5) H 0.560(3) 0.459(2) 0.434(2) 0.066(8) Uiso 1.00 calc
H(6) H 0.6253 0.4842 0.2432 0.0696 Uiso 1.00 calc
H(7) H 0.491(3) 0.541(2) 0.280(2) 0.063(8) Uiso 1.00 calc
H(8) H 0.655(4) 0.628(3) 0.380(2) 0.070(10) Uiso 1.00 calc
H(9) H 0.238(3) 0.344(2) 0.167(2) 0.060(8) Uiso 1.00 calc
H(10) H 0.183(4) 0.399(3) 0.011(2) 0.079(10) Uiso 1.00 calc
H(11) H 0.359(3) 0.411(3) -0.098(2) 0.079(9) Uiso 1.00 calc
H(12) H 0.609(4) 0.354(2) -0.043(2) 0.074(9) Uiso 1.00 calc
H(13) H 0.668(3) 0.287(2) 0.115(2) 0.060(7) Uiso 1.00 calc
H(14) H 0.314(4) 0.097(3) 0.100(3) 0.09(1) Uiso 1.00 calc
H(15) H 0.378(4) -0.061(3) 0.034(2) 0.084(10) Uiso 1.00 calc
H(16) H 0.524(4) -0.187(3) 0.132(2) 0.10(1) Uiso 1.00 calc
H(17) H 0.605(4) -0.154(3) 0.294(2) 0.10(1) Uiso 1.00 calc
H(18) H 0.542(3) 0.013(2) 0.364(2) 0.056(7) Uiso 1.00 calc

loop_
_atom_site_aniso_label
_atom_site_aniso_U_11
_atom_site_aniso_U_22
_atom_site_aniso_U_33
_atom_site_aniso_U_12
_atom_site_aniso_U_13
_atom_site_aniso_U_23
O(1) 0.109(2) 0.065(1) 0.0474(10) -0.008(1) 0.0365(10) -0.0085(9)
O(2) 0.075(1) 0.0450(9) 0.0493(9) -0.0092(8) 0.0288(8) -0.0026(8)
O(3) 0.0358(7) 0.0429(8) 0.0396(8) 0.0044(6) 0.0044(6) -0.0038(7)
O(4) 0.093(1) 0.049(1) 0.067(1) -0.0243(10) 0.038(1) -0.0178(9)
C(1) 0.046(1) 0.039(1) 0.044(1) 0.0027(9) 0.0167(9) -0.0028(10)
C(2) 0.0338(10) 0.0335(10) 0.0383(10) 0.0014(8) 0.0075(8) -0.0032(8)
C(3) 0.039(1) 0.045(1) 0.045(1) -0.0033(9) 0.0119(9) -0.002(1)
C(4) 0.062(1) 0.048(1) 0.049(1) 0.000(1) 0.026(1) -0.004(1)
C(5) 0.062(1) 0.042(1) 0.043(1) -0.006(1) 0.017(1) -0.009(1)
C(6) 0.074(2) 0.043(1) 0.057(1) -0.012(1) 0.016(1) -0.006(1)
C(7) 0.041(1) 0.036(1) 0.039(1) 0.0011(8) 0.0034(8) -0.0024(9)
C(8) 0.049(1) 0.068(2) 0.065(2) 0.009(1) 0.006(1) 0.015(1)
C(9) 0.066(2) 0.079(2) 0.078(2) 0.008(2) -0.022(2) 0.017(2)
C(10) 0.101(2) 0.060(2) 0.045(1) -0.003(2) -0.010(2) 0.005(1)
C(11) 0.086(2) 0.056(2) 0.039(1) -0.001(1) 0.013(1) -0.002(1)
C(12) 0.050(1) 0.042(1) 0.042(1) 0.0001(10) 0.0081(10) -0.0051(10)
C(13) 0.040(1) 0.041(1) 0.053(1) -0.0117(9) 0.0128(10) -0.008(1)
C(14) 0.068(2) 0.060(2) 0.055(1) -0.021(1) 0.012(1) -0.012(1)
C(15) 0.087(2) 0.080(2) 0.076(2) -0.039(2) 0.036(2) -0.041(2)
C(16) 0.067(2) 0.063(2) 0.140(3) -0.020(2) 0.040(2) -0.051(2)
C(17) 0.054(2) 0.046(2) 0.139(3) 0.003(1) 0.010(2) -0.014(2)
C(18) 0.054(2) 0.045(1) 0.073(2) -0.004(1) 0.001(1) -0.008(1)

loop_
_atom_type_symbol
_atom_type_description
_atom_type_scat_dispersion_real
_atom_type_scat_dispersion_imag
_atom_type_scat_source
C C 0.003 0.002
;International Tables for Crystallography
(1992, Vol. C, Tables 4.2.6.8 and 6.1.1.1)
;
H H 0.000 0.000
;International Tables for Crystallography
(1992, Vol. C, Table 6.1.1.2)
;
O O 0.011 0.006
;International Tables for Crystallography
(1992, Vol. C, Tables 4.2.6.8 and 6.1.1.1)
;

loop_
_geom_angle_atom_site_label_1
_geom_angle_atom_site_label_2
_geom_angle_atom_site_label_3
_geom_angle
_geom_angle_publ_flag
C(3) O(2) C(4) 109.5(2) yes
C(2) C(1) C(4) 101.9(2) yes
C(2) C(1) C(5) 118.7(2) yes
C(4) C(1) C(5) 113.8(2) yes
O(3) C(2) C(1) 105.4(2) yes
O(3) C(2) C(3) 110.1(2) yes
O(3) C(2) C(7) 113.5(2) yes
C(1) C(2) C(3) 99.8(2) yes
C(1) C(2) C(7) 115.6(2) yes
C(3) C(2) C(7) 111.5(2) yes
O(2) C(3) C(2) 104.1(2) yes
O(2) C(3) C(13) 110.7(2) yes
C(2) C(3) C(13) 115.3(2) yes
O(1) C(4) O(2) 120.8(2) yes
O(1) C(4) C(1) 128.2(2) yes
O(2) C(4) C(1) 110.9(2) yes
C(1) C(5) C(6) 113.1(2) yes
O(4) C(6) C(5) 112.7(2) yes
C(2) C(7) C(8) 120.2(2) yes
C(2) C(7) C(12) 121.5(2) yes
C(8) C(7) C(12) 118.3(2) yes
C(7) C(8) C(9) 120.8(3) yes
C(8) C(9) C(10) 120.4(3) yes
C(9) C(10) C(11) 119.5(3) yes
C(10) C(11) C(12) 120.7(3) yes
C(7) C(12) C(11) 120.3(2) yes
C(3) C(13) C(14) 118.2(2) yes
C(3) C(13) C(18) 122.6(2) yes
C(14) C(13) C(18) 119.2(2) yes
C(13) C(14) C(15) 119.8(3) yes
C(14) C(15) C(16) 120.7(3) yes
C(15) C(16) C(17) 119.3(3) yes
C(16) C(17) C(18) 121.0(4) yes
C(13) C(18) C(17) 120.1(3) yes

loop_
_geom_bond_atom_site_label_1
_geom_bond_atom_site_label_2
_geom_bond_distance
_geom_bond_publ_flag
O(1) C(4) 1.201(3) yes
O(2) C(3) 1.457(3) yes
O(2) C(4) 1.342(3) yes
O(3) C(2) 1.413(2) yes
O(4) C(6) 1.421(3) yes
C(1) C(2) 1.540(3) yes
C(1) C(4) 1.513(3) yes
C(1) C(5) 1.515(3) yes
C(2) C(3) 1.556(3) yes
C(2) C(7) 1.516(3) yes
C(3) C(13) 1.498(3) yes
C(5) C(6) 1.501(4) yes
C(7) C(8) 1.388(3) yes
C(7) C(12) 1.380(3) yes
C(8) C(9) 1.374(4) yes
C(9) C(10) 1.369(5) yes
C(10) C(11) 1.366(4) yes
C(11) C(12) 1.385(4) yes
C(13) C(14) 1.391(4) yes
C(13) C(18) 1.373(4) yes
C(14) C(15) 1.381(4) yes
C(15) C(16) 1.373(6) yes
C(16) C(17) 1.360(6) yes
C(17) C(18) 1.385(4) yes

loop_
_geom_contact_atom_site_label_1
_geom_contact_atom_site_label_2
_geom_contact_distance
_geom_contact_site_symmetry_2
O(1) O(4) 2.876(3) 3_666
O(2) C(11) 3.595(4) 4_455
O(3) O(4) 2.864(2) 2_645
O(3) C(10) 3.451(3) 4_555
O(3) C(17) 3.564(3) 2_655
O(4) C(12) 3.523(3) 2_655
C(10) C(11) 3.448(4) 3_665
C(10) C(10) 3.587(6) 3_665
C(11) C(16) 3.599(4) 3_655

loop_
_geom_hbond_atom_site_label_D
_geom_hbond_atom_site_label_H
_geom_hbond_atom_site_label_A
_geom_hbond_site_symmetry_A
_geom_hbond_distance_DH
_geom_hbond_distance_HA
_geom_hbond_distance_DA
_geom_hbond_angle_DHA
_geom_hbond_publ_flag
O(4) H(8) O(1) 3_666 0.81(3) 2.07(3) 2.877(2) 177(3) no

loop_
_geom_torsion_atom_site_label_1
_geom_torsion_atom_site_label_2
_geom_torsion_atom_site_label_3
_geom_torsion_atom_site_label_4
_geom_torsion
_geom_torsion_publ_flag
O(1) C(4) O(2) C(3) 176.8(2) yes
O(1) C(4) C(1) C(2) 160.0(3) yes
O(1) C(4) C(1) C(5) 31.1(4) yes
O(2) C(3) C(2) O(3) 74.9(2) yes
O(2) C(3) C(2) C(1) -35.6(2) yes
O(2) C(3) C(2) C(7) -158.2(2) yes
O(2) C(3) C(13) C(14) 158.8(2) yes
O(2) C(3) C(13) C(18) -23.8(3) yes
O(2) C(4) C(1) C(2) -21.3(3) yes
O(2) C(4) C(1) C(5) -150.3(2) yes
O(3) C(2) C(1) C(4) -80.8(2) yes
O(3) C(2) C(1) C(5) 45.0(2) yes
O(3) C(2) C(3) C(13) -46.6(3) yes
O(3) C(2) C(7) C(8) 179.7(2) yes
O(3) C(2) C(7) C(12) 0.3(3) yes
O(4) C(6) C(5) C(1) 173.4(2) yes
C(1) C(2) C(3) C(13) -157.1(2) yes
C(1) C(2) C(7) C(8) -58.3(3) yes
C(1) C(2) C(7) C(12) 122.2(2) yes
C(1) C(4) O(2) C(3) -2.0(3) yes
C(2) C(1) C(5) C(6) 72.4(3) yes
C(2) C(3) O(2) C(4) 24.4(2) yes
C(2) C(3) C(13) C(14) -83.4(3) yes
C(2) C(3) C(13) C(18) 94.0(3) yes
C(2) C(7) C(8) C(9) -177.8(3) yes
C(2) C(7) C(12) C(11) 178.9(2) yes
C(3) C(2) C(1) C(4) 33.3(2) yes
C(3) C(2) C(1) C(5) 159.2(2) yes
C(3) C(2) C(7) C(8) 54.7(3) yes
C(3) C(2) C(7) C(12) -124.7(2) yes
C(3) C(13) C(14) C(15) 176.4(2) yes
C(3) C(13) C(18) C(17) -177.1(2) yes
C(4) O(2) C(3) C(13) 148.9(2) yes
C(4) C(1) C(2) C(7) 153.0(2) yes
C(4) C(1) C(5) C(6) -167.8(2) yes
C(5) C(1) C(2) C(7) -81.2(3) yes
C(7) C(2) C(3) C(13) 80.3(2) yes
C(7) C(8) C(9) C(10) -1.6(5) yes
C(7) C(12) C(11) C(10) -0.5(4) yes
C(8) C(7) C(12) C(11) -0.6(4) yes
C(8) C(9) C(10) C(11) 0.4(5) yes
C(9) C(8) C(7) C(12) 1.6(4) yes
C(9) C(10) C(11) C(12) 0.6(5) yes
C(13) C(14) C(15) C(16) 1.2(4) yes
C(13) C(18) C(17) C(16) 0.6(5) yes
C(14) C(13) C(18) C(17) 0.2(4) yes
C(14) C(15) C(16) C(17) -0.4(5) yes
C(15) C(14) C(13) C(18) -1.1(4) yes
C(15) C(16) C(17) C(18) -0.5(5) yes
C(15) C(16) C(17) C(18) -0.5(5) yes
